data_4512547
loop_
_publ_author_name
'Zhao, Ying'
'Chang, Xin-Hong'
'Liu, Guang-Zhen'
'Ma, Lu-Fang'
'Wang, Li-Ya'

_publ_section_title
;
 Five Mn(II) Coordination Polymers Based on
 2,3&#x2032;,5,5&#x2032;-Biphenyl Tetracarboxylic Acid: Syntheses,
 Structures, and Magnetic Properties
;
_journal_issue 2
_journal_name_full 'Crystal Growth &amp; Design'
_journal_page_first 966
_journal_paper_doi 10.1021/cg501768f
_journal_volume 15
_journal_year 2015
_chemical_formula_sum 'C44 H34 Mn2 N8 O8'
_chemical_formula_weight 912.67
_chemical_name_systematic
;

 ?

;
_space_group_IT_number 14
_symmetry_cell_setting monoclinic
_symmetry_space_group_name_Hall '-P 2yn'
_symmetry_space_group_name_H-M 'P 1 21/n 1'
_atom_sites_solution_hydrogens geom
_atom_sites_solution_primary direct
_atom_sites_solution_secondary difmap
_audit_creation_method SHELXL-97
_cell_angle_alpha 90.00
_cell_angle_beta 98.0920(10)
_cell_angle_gamma 90.00
_cell_formula_units_Z 4
_cell_length_a 14.9620(12)
_cell_length_b 15.0110(12)
_cell_length_c 17.5963(15)
_cell_measurement_reflns_used 7924
_cell_measurement_temperature 296(2)
_cell_measurement_theta_max 27.49
_cell_measurement_theta_min 2.36
_cell_volume 3912.7(6)
_computing_cell_refinement 'Bruker SMART'
_computing_data_collection 'Bruker SMART'
_computing_data_reduction 'Bruker SAINT'
_computing_molecular_graphics 'Bruker SHELXTL'
_computing_publication_material 'Bruker SHELXTL'
_computing_structure_refinement 'SHELXL-97 (Sheldrick, 1997)'
_computing_structure_solution 'SHELXS-97 (Sheldrick, 1990)'
_diffrn_ambient_temperature 296(2)
_diffrn_measured_fraction_theta_full 0.991
_diffrn_measured_fraction_theta_max 0.991
_diffrn_measurement_device_type 'CCD area detector'
_diffrn_measurement_method 'phi and omega scans'
_diffrn_radiation_monochromator graphite
_diffrn_radiation_source 'fine-focus sealed tube'
_diffrn_radiation_type MoK\a
_diffrn_radiation_wavelength 0.71073
_diffrn_reflns_av_R_equivalents 0.0274
_diffrn_reflns_av_sigmaI/netI 0.0263
_diffrn_reflns_limit_h_max 16
_diffrn_reflns_limit_h_min -18
_diffrn_reflns_limit_k_max 18
_diffrn_reflns_limit_k_min -18
_diffrn_reflns_limit_l_max 21
_diffrn_reflns_limit_l_min -21
_diffrn_reflns_number 25523
_diffrn_reflns_theta_full 25.50
_diffrn_reflns_theta_max 25.50
_diffrn_reflns_theta_min 2.36
_diffrn_standards_decay_% 0
_diffrn_standards_interval_count 0
_diffrn_standards_interval_time 0
_diffrn_standards_number 0
_exptl_absorpt_coefficient_mu 0.714
_exptl_absorpt_correction_T_max 0.8251
_exptl_absorpt_correction_T_min 0.7584
_exptl_absorpt_correction_type multi-scan
_exptl_absorpt_process_details sadabs
_exptl_crystal_colour yellow
_exptl_crystal_density_diffrn 1.549
_exptl_crystal_density_method 'not measured'
_exptl_crystal_description block
_exptl_crystal_F_000 1872
_exptl_crystal_size_max 0.41
_exptl_crystal_size_mid 0.35
_exptl_crystal_size_min 0.28
_refine_diff_density_max 0.365
_refine_diff_density_min -0.293
_refine_diff_density_rms 0.046
_refine_ls_extinction_method none
_refine_ls_goodness_of_fit_ref 1.026
_refine_ls_hydrogen_treatment constr
_refine_ls_matrix_type full
_refine_ls_number_parameters 559
_refine_ls_number_reflns 7213
_refine_ls_number_restraints 0
_refine_ls_restrained_S_all 1.026
_refine_ls_R_factor_all 0.0410
_refine_ls_R_factor_gt 0.0314
_refine_ls_shift/su_max 0.001
_refine_ls_shift/su_mean 0.000
_refine_ls_structure_factor_coef Fsqd
_refine_ls_weighting_details 'calc w=1/[\s^2^(Fo^2^)+(0.0415P)^2^+1.6002P] where P=(Fo^2^+2Fc^2^)/3'
_refine_ls_weighting_scheme calc
_refine_ls_wR_factor_gt 0.0780
_refine_ls_wR_factor_ref 0.0841
_reflns_number_gt 6007
_reflns_number_total 7213
_reflns_threshold_expression >2sigma(I)
_cod_data_source_file cg501768f_si_004.cif
_cod_data_source_block a
_cod_depositor_comments
;
The following automatic conversions were performed:

'_symmetry_cell_setting' value 'Monoclinic' changed to 'monoclinic'
according to
/home/saulius/struct/COD-crude-data--automatic-downloads/rss-feeds/ACS/lib/dictionaries/cif_core.dic
dictionary named 'cif_core.dic' version 2.4.2 from 2011-04-26.

Automatic conversion script
Id: cif_fix_values 2935 2014-11-11 08:27:57Z andrius 

 Adding full bibliography for 4512547--4512550.cif.
;
_cod_original_sg_symbol_H-M P2(1)/n
_cod_database_code 4512547

loop_
_symmetry_equiv_pos_as_xyz
'x, y, z'
'-x+1/2, y+1/2, -z+1/2'
'-x, -y, -z'
'x-1/2, -y-1/2, z-1/2'

loop_
_atom_site_label
_atom_site_type_symbol
_atom_site_fract_x
_atom_site_fract_y
_atom_site_fract_z
_atom_site_U_iso_or_equiv
_atom_site_adp_type
_atom_site_occupancy
_atom_site_symmetry_multiplicity
_atom_site_calc_flag
_atom_site_refinement_flags
Mn1 Mn 0.68491(2) 0.475347(19) 0.725982(16) 0.02569(9) Uani 1 1 d .
Mn2 Mn 0.46542(2) 0.26590(2) 0.858801(17) 0.02915(9) Uani 1 1 d .
N1 N 0.48987(15) 1.11906(12) 0.85862(11) 0.0431(5) Uani 1 1 d .
N2 N 0.48179(15) 0.98196(12) 0.90240(11) 0.0437(5) Uani 1 1 d .
N3 N 0.39792(13) 0.39858(12) 0.83501(11) 0.0414(5) Uani 1 1 d .
N4 N 0.37224(13) 0.52250(11) 0.76883(10) 0.0362(4) Uani 1 1 d .
N5 N 1.20289(11) 0.61097(11) 1.23079(10) 0.0328(4) Uani 1 1 d .
N6 N 1.06512(12) 0.65061(11) 1.18125(11) 0.0362(4) Uani 1 1 d .
N7 N 0.58426(13) 0.31229(13) 0.93162(11) 0.0419(5) Uani 1 1 d .
N8 N 0.72107(13) 0.33476(13) 0.99196(12) 0.0480(5) Uani 1 1 d .
O1 O 0.59716(9) 0.36465(9) 0.73599(8) 0.0308(3) Uani 1 1 d .
O2 O 0.48351(10) 0.27049(9) 0.74056(8) 0.0331(3) Uani 1 1 d .
O3 O 0.89250(11) 0.24417(11) 0.45248(9) 0.0440(4) Uani 1 1 d .
O4 O 0.77805(12) 0.31098(15) 0.38332(10) 0.0657(6) Uani 1 1 d .
O5 O 0.30474(10) 0.49966(10) 0.39809(8) 0.0385(4) Uani 1 1 d .
O6 O 0.41756(10) 0.44077(10) 0.34803(8) 0.0342(3) Uani 1 1 d .
O7 O 0.82575(10) 0.05210(10) 0.66902(8) 0.0360(3) Uani 1 1 d .
O8 O 0.71636(10) 0.09338(9) 0.73302(8) 0.0324(3) Uani 1 1 d .
C1 C 0.43810(17) 1.05912(14) 0.88587(13) 0.0404(5) Uani 1 1 d .
H1 H 0.3784 1.0692 0.8928 0.048 Uiso 1 1 calc R
C2 C 0.5713(2) 1.07687(17) 0.85722(16) 0.0552(7) Uani 1 1 d .
H2 H 0.6216 1.1023 0.8401 0.066 Uiso 1 1 calc R
C3 C 0.5673(2) 0.99266(17) 0.88454(16) 0.0575(7) Uani 1 1 d .
H3 H 0.6134 0.9506 0.8900 0.069 Uiso 1 1 calc R
C4 C 0.4437(2) 0.90309(16) 0.93584(14) 0.0549(7) Uani 1 1 d .
H4A H 0.3868 0.9193 0.9525 0.066 Uiso 1 1 calc R
H4B H 0.4845 0.8843 0.9807 0.066 Uiso 1 1 calc R
C5 C 0.42804(17) 0.82605(14) 0.88056(13) 0.0414(6) Uani 1 1 d .
C6 C 0.49911(18) 0.77095(16) 0.87014(15) 0.0490(6) Uani 1 1 d .
H6 H 0.5561 0.7818 0.8971 0.059 Uiso 1 1 calc R
C7 C 0.48628(17) 0.69979(15) 0.82008(15) 0.0443(6) Uani 1 1 d .
H7 H 0.5347 0.6632 0.8134 0.053 Uiso 1 1 calc R
C8 C 0.40244(16) 0.68263(14) 0.78007(12) 0.0356(5) Uani 1 1 d .
C9 C 0.33063(16) 0.73740(15) 0.79067(14) 0.0421(6) Uani 1 1 d .
H9 H 0.2735 0.7262 0.7640 0.051 Uiso 1 1 calc R
C10 C 0.34365(17) 0.80851(15) 0.84064(14) 0.0451(6) Uani 1 1 d .
H10 H 0.2952 0.8450 0.8475 0.054 Uiso 1 1 calc R
C11 C 0.38955(18) 0.60358(14) 0.72672(13) 0.0433(6) Uani 1 1 d .
H11A H 0.3391 0.6147 0.6868 0.052 Uiso 1 1 calc R
H11B H 0.4432 0.5954 0.7024 0.052 Uiso 1 1 calc R
C12 C 0.43479(16) 0.46689(14) 0.80436(13) 0.0385(5) Uani 1 1 d .
H12 H 0.4967 0.4756 0.8070 0.046 Uiso 1 1 calc R
C13 C 0.30652(17) 0.41271(17) 0.81933(16) 0.0511(6) Uani 1 1 d .
H13 H 0.2625 0.3757 0.8346 0.061 Uiso 1 1 calc R
C14 C 0.29020(17) 0.48858(17) 0.77842(16) 0.0496(6) Uani 1 1 d .
H14 H 0.2340 0.5128 0.7604 0.060 Uiso 1 1 calc R
C15 C 1.11610(15) 0.72692(14) 1.18967(13) 0.0384(5) Uani 1 1 d .
H15 H 1.0965 0.7846 1.1771 0.046 Uiso 1 1 calc R
C16 C 1.19996(15) 0.70178(14) 1.21971(13) 0.0354(5) Uani 1 1 d .
H16 H 1.2488 0.7401 1.2313 0.042 Uiso 1 1 calc R
C17 C 1.11994(14) 0.58317(14) 1.20678(13) 0.0359(5) Uani 1 1 d .
H17 H 1.1018 0.5240 1.2075 0.043 Uiso 1 1 calc R
C18 C 0.96643(16) 0.64690(17) 1.15908(18) 0.0577(8) Uani 1 1 d .
H18A H 0.9481 0.6959 1.1244 0.069 Uiso 1 1 calc R
H18B H 0.9376 0.6551 1.2046 0.069 Uiso 1 1 calc R
C19 C 0.93357(14) 0.56103(15) 1.12087(13) 0.0368(5) Uani 1 1 d .
C20 C 0.92757(16) 0.48450(17) 1.16321(14) 0.0457(6) Uani 1 1 d .
H20 H 0.9466 0.4852 1.2158 0.055 Uiso 1 1 calc R
C21 C 0.89356(16) 0.40685(17) 1.12829(16) 0.0508(7) Uani 1 1 d .
H21 H 0.8918 0.3552 1.1573 0.061 Uiso 1 1 calc R
C22 C 0.86224(15) 0.40524(16) 1.05092(15) 0.0453(6) Uani 1 1 d .
C23 C 0.86870(18) 0.48112(18) 1.00872(15) 0.0544(7) Uani 1 1 d .
H23 H 0.8488 0.4807 0.9562 0.065 Uiso 1 1 calc R
C24 C 0.90440(17) 0.55810(17) 1.04343(15) 0.0496(6) Uani 1 1 d .
H24 H 0.9088 0.6088 1.0139 0.060 Uiso 1 1 calc R
C25 C 0.81883(19) 0.32282(19) 1.0136(2) 0.0759(10) Uani 1 1 d .
H25A H 0.8461 0.3089 0.9682 0.091 Uiso 1 1 calc R
H25B H 0.8297 0.2730 1.0488 0.091 Uiso 1 1 calc R
C26 C 0.66976(17) 0.29199(18) 0.93561(16) 0.0562(7) Uani 1 1 d .
H26 H 0.6923 0.2520 0.9027 0.067 Uiso 1 1 calc R
C27 C 0.58065(17) 0.37220(18) 0.98948(14) 0.0509(6) Uani 1 1 d .
H27 H 0.5283 0.3993 1.0010 0.061 Uiso 1 1 calc R
C28 C 0.66371(18) 0.38635(18) 1.02735(15) 0.0548(7) Uani 1 1 d .
H28 H 0.6792 0.4237 1.0693 0.066 Uiso 1 1 calc R
C29 C 0.52743(13) 0.32488(12) 0.70595(10) 0.0238(4) Uani 1 1 d .
C30 C 0.48877(13) 0.34691(12) 0.62388(11) 0.0233(4) Uani 1 1 d .
C31 C 0.53372(13) 0.33224(12) 0.55990(10) 0.0233(4) Uani 1 1 d .
C32 C 0.49212(13) 0.36593(12) 0.48913(11) 0.0253(4) Uani 1 1 d .
H32 H 0.5197 0.3558 0.4457 0.030 Uiso 1 1 calc R
C33 C 0.41219(13) 0.41338(12) 0.48090(11) 0.0263(4) Uani 1 1 d .
C34 C 0.36792(14) 0.42494(14) 0.54475(12) 0.0310(5) Uani 1 1 d .
H34 H 0.3134 0.4556 0.5403 0.037 Uiso 1 1 calc R
C35 C 0.40563(13) 0.39046(13) 0.61464(11) 0.0293(4) Uani 1 1 d .
H35 H 0.3748 0.3964 0.6567 0.035 Uiso 1 1 calc R
C36 C 0.37557(14) 0.45341(12) 0.40451(11) 0.0280(4) Uani 1 1 d .
C37 C 0.62073(13) 0.28310(12) 0.56289(10) 0.0232(4) Uani 1 1 d .
C38 C 0.64742(13) 0.21596(12) 0.61666(11) 0.0241(4) Uani 1 1 d .
H38 H 0.6108 0.2020 0.6535 0.029 Uiso 1 1 calc R
C39 C 0.72824(13) 0.16964(12) 0.61570(10) 0.0235(4) Uani 1 1 d .
C40 C 0.78142(13) 0.18725(13) 0.55911(11) 0.0267(4) Uani 1 1 d .
H40 H 0.8341 0.1549 0.5573 0.032 Uiso 1 1 calc R
C41 C 0.75619(13) 0.25330(13) 0.50494(11) 0.0270(4) Uani 1 1 d .
C42 C 0.67757(13) 0.30112(13) 0.50828(11) 0.0268(4) Uani 1 1 d .
H42 H 0.6622 0.3467 0.4730 0.032 Uiso 1 1 calc R
C43 C 0.81257(15) 0.27205(15) 0.44217(12) 0.0351(5) Uani 1 1 d .
C44 C 0.75829(13) 0.10059(12) 0.67621(11) 0.0264(4) Uani 1 1 d .

loop_
_atom_site_aniso_label
_atom_site_aniso_U_11
_atom_site_aniso_U_22
_atom_site_aniso_U_33
_atom_site_aniso_U_23
_atom_site_aniso_U_13
_atom_site_aniso_U_12
Mn1 0.02576(17) 0.02445(16) 0.02534(16) 0.00005(12) -0.00171(12) 0.00008(12)
Mn2 0.03544(19) 0.02893(17) 0.02395(16) 0.00007(12) 0.00722(13) -0.00479(13)
N1 0.0646(14) 0.0306(10) 0.0373(10) -0.0022(8) 0.0184(10) -0.0055(9)
N2 0.0645(14) 0.0268(10) 0.0405(11) -0.0034(8) 0.0098(10) -0.0022(9)
N3 0.0450(12) 0.0324(10) 0.0489(12) 0.0025(8) 0.0139(9) 0.0035(9)
N4 0.0418(11) 0.0275(9) 0.0389(10) -0.0050(8) 0.0048(8) 0.0032(8)
N5 0.0277(10) 0.0267(9) 0.0415(10) 0.0009(7) -0.0040(8) -0.0010(7)
N6 0.0290(10) 0.0273(9) 0.0492(11) -0.0041(8) -0.0060(8) 0.0040(7)
N7 0.0375(11) 0.0520(12) 0.0367(10) -0.0105(9) 0.0073(9) -0.0123(9)
N8 0.0382(12) 0.0393(11) 0.0632(14) -0.0124(10) -0.0043(10) -0.0067(9)
O1 0.0306(8) 0.0313(7) 0.0285(7) 0.0009(6) -0.0029(6) -0.0054(6)
O2 0.0435(9) 0.0327(8) 0.0240(7) 0.0012(6) 0.0077(6) -0.0100(7)
O3 0.0382(10) 0.0540(10) 0.0440(9) 0.0012(8) 0.0201(7) 0.0076(8)
O4 0.0471(11) 0.1146(17) 0.0356(10) 0.0297(10) 0.0068(8) -0.0021(11)
O5 0.0382(9) 0.0417(9) 0.0333(8) 0.0040(7) -0.0028(7) 0.0135(7)
O6 0.0377(9) 0.0362(8) 0.0271(7) 0.0050(6) -0.0004(6) 0.0059(7)
O7 0.0360(9) 0.0355(8) 0.0367(8) 0.0078(6) 0.0055(7) 0.0129(7)
O8 0.0379(8) 0.0298(8) 0.0303(8) 0.0066(6) 0.0071(6) 0.0034(6)
C1 0.0521(15) 0.0322(12) 0.0377(12) -0.0030(10) 0.0085(11) -0.0030(11)
C2 0.0646(18) 0.0452(15) 0.0619(17) -0.0146(13) 0.0298(14) -0.0071(13)
C3 0.0671(19) 0.0417(15) 0.0662(18) -0.0109(13) 0.0182(15) 0.0079(13)
C4 0.092(2) 0.0330(13) 0.0405(14) 0.0022(10) 0.0103(14) -0.0079(13)
C5 0.0609(17) 0.0267(11) 0.0356(12) 0.0032(9) 0.0027(11) 0.0006(11)
C6 0.0494(15) 0.0369(13) 0.0544(15) 0.0007(11) -0.0151(12) 0.0011(11)
C7 0.0416(14) 0.0333(12) 0.0564(15) 0.0043(11) 0.0018(12) 0.0082(10)
C8 0.0445(14) 0.0267(11) 0.0356(12) 0.0049(9) 0.0055(10) 0.0011(9)
C9 0.0390(14) 0.0343(12) 0.0515(14) 0.0013(10) 0.0009(11) 0.0030(10)
C10 0.0467(15) 0.0317(12) 0.0579(15) -0.0005(11) 0.0102(12) 0.0093(10)
C11 0.0577(16) 0.0331(12) 0.0385(13) -0.0002(10) 0.0052(11) 0.0043(11)
C12 0.0370(13) 0.0345(12) 0.0450(13) -0.0008(10) 0.0092(10) 0.0063(10)
C13 0.0432(15) 0.0411(14) 0.0718(18) -0.0026(12) 0.0181(13) -0.0056(11)
C14 0.0332(13) 0.0440(14) 0.0706(18) -0.0066(12) 0.0037(12) 0.0036(11)
C15 0.0411(14) 0.0231(11) 0.0484(14) -0.0003(9) -0.0027(11) 0.0012(9)
C16 0.0352(13) 0.0263(11) 0.0430(13) -0.0021(9) -0.0007(10) -0.0044(9)
C17 0.0290(12) 0.0255(11) 0.0510(13) 0.0005(9) -0.0018(10) -0.0009(9)
C18 0.0315(14) 0.0449(14) 0.090(2) -0.0205(14) -0.0135(13) 0.0081(11)
C19 0.0220(11) 0.0366(12) 0.0491(13) -0.0031(10) -0.0040(10) 0.0028(9)
C20 0.0363(13) 0.0626(16) 0.0356(13) 0.0073(11) -0.0046(10) -0.0076(12)
C21 0.0357(14) 0.0430(14) 0.0694(18) 0.0212(12) -0.0068(12) -0.0072(11)
C22 0.0296(13) 0.0376(13) 0.0648(17) -0.0068(12) -0.0074(11) 0.0014(10)
C23 0.0545(17) 0.0652(18) 0.0383(14) -0.0026(12) -0.0115(12) -0.0044(13)
C24 0.0479(15) 0.0445(14) 0.0515(15) 0.0155(12) -0.0099(12) -0.0046(12)
C25 0.0462(17) 0.0478(16) 0.125(3) -0.0299(18) -0.0189(18) 0.0051(13)
C26 0.0400(15) 0.0617(17) 0.0682(18) -0.0300(14) 0.0121(13) -0.0116(13)
C27 0.0405(15) 0.0628(17) 0.0498(15) -0.0209(13) 0.0076(12) -0.0050(12)
C28 0.0540(17) 0.0588(16) 0.0499(15) -0.0221(13) 0.0007(13) -0.0066(13)
C29 0.0273(11) 0.0211(9) 0.0233(10) -0.0018(7) 0.0049(8) 0.0027(8)
C30 0.0235(10) 0.0211(9) 0.0246(10) -0.0001(7) 0.0017(8) -0.0024(7)
C31 0.0247(10) 0.0203(9) 0.0246(10) 0.0005(7) 0.0020(8) -0.0019(7)
C32 0.0274(11) 0.0275(10) 0.0211(9) -0.0005(8) 0.0033(8) 0.0003(8)
C33 0.0274(11) 0.0236(10) 0.0263(10) 0.0005(8) -0.0018(8) -0.0015(8)
C34 0.0233(11) 0.0336(11) 0.0354(11) -0.0010(9) 0.0013(9) 0.0055(8)
C35 0.0261(11) 0.0360(11) 0.0262(10) -0.0021(8) 0.0054(8) 0.0004(9)
C36 0.0300(11) 0.0221(10) 0.0298(11) -0.0007(8) -0.0034(9) -0.0007(8)
C37 0.0246(10) 0.0239(9) 0.0205(9) -0.0019(7) 0.0012(8) 0.0002(8)
C38 0.0264(10) 0.0255(10) 0.0207(9) -0.0010(7) 0.0039(8) -0.0011(8)
C39 0.0257(10) 0.0215(9) 0.0222(10) -0.0012(7) -0.0002(8) -0.0009(8)
C40 0.0224(10) 0.0283(10) 0.0291(10) -0.0027(8) 0.0027(8) 0.0030(8)
C41 0.0258(11) 0.0320(11) 0.0234(10) -0.0009(8) 0.0039(8) -0.0010(8)
C42 0.0292(11) 0.0283(10) 0.0221(10) 0.0041(8) 0.0008(8) 0.0004(8)
C43 0.0322(13) 0.0482(13) 0.0258(11) -0.0017(9) 0.0068(9) -0.0044(10)
C44 0.0269(11) 0.0228(10) 0.0280(10) -0.0009(8) -0.0018(8) -0.0028(8)

loop_
_atom_type_symbol
_atom_type_description
_atom_type_scat_dispersion_real
_atom_type_scat_dispersion_imag
_atom_type_scat_source
C C 0.0033 0.0016 'International Tables Vol C Tables 4.2.6.8 and 6.1.1.4'
H H 0.0000 0.0000 'International Tables Vol C Tables 4.2.6.8 and 6.1.1.4'
N N 0.0061 0.0033 'International Tables Vol C Tables 4.2.6.8 and 6.1.1.4'
O O 0.0106 0.0060 'International Tables Vol C Tables 4.2.6.8 and 6.1.1.4'
Mn Mn 0.3368 0.7283 'International Tables Vol C Tables 4.2.6.8 and 6.1.1.4'

loop_
_geom_angle_atom_site_label_1
_geom_angle_atom_site_label_2
_geom_angle_atom_site_label_3
_geom_angle
_geom_angle_site_symmetry_1
_geom_angle_site_symmetry_3
O1 Mn1 N5 87.76(6) . 3_767
O1 Mn1 O7 102.67(5) . 2_656
N5 Mn1 O7 99.32(6) 3_767 2_656
O1 Mn1 O5 109.71(6) . 3_666
N5 Mn1 O5 106.56(6) 3_767 3_666
O7 Mn1 O5 138.81(6) 2_656 3_666
O1 Mn1 O6 96.09(5) . 3_666
N5 Mn1 O6 165.04(6) 3_767 3_666
O7 Mn1 O6 93.95(5) 2_656 3_666
O5 Mn1 O6 58.53(5) 3_666 3_666
O1 Mn1 O8 157.64(5) . 2_656
N5 Mn1 O8 85.47(6) 3_767 2_656
O7 Mn1 O8 57.69(5) 2_656 2_656
O5 Mn1 O8 92.64(5) 3_666 2_656
O6 Mn1 O8 95.92(5) 3_666 2_656
O1 Mn1 C36 104.64(6) . 3_666
N5 Mn1 C36 135.76(7) 3_767 3_666
O7 Mn1 C36 118.18(6) 2_656 3_666
O5 Mn1 C36 29.21(6) 3_666 3_666
O6 Mn1 C36 29.31(6) 3_666 3_666
O8 Mn1 C36 95.00(6) 2_656 3_666
O1 Mn1 C44 130.68(6) . 2_656
N5 Mn1 C44 92.00(6) 3_767 2_656
O7 Mn1 C44 28.94(6) 2_656 2_656
O5 Mn1 C44 117.45(6) 3_666 2_656
O6 Mn1 C44 96.35(6) 3_666 2_656
O8 Mn1 C44 28.76(5) 2_656 2_656
C36 Mn1 C44 109.23(6) 3_666 2_656
O3 Mn2 O2 156.19(6) 4_566 .
O3 Mn2 N7 91.88(7) 4_566 .
O2 Mn2 N7 111.19(6) . .
O3 Mn2 N1 91.90(7) 4_566 1_545
O2 Mn2 N1 89.27(6) . 1_545
N7 Mn2 N1 101.42(8) . 1_545
O3 Mn2 N3 86.60(7) 4_566 .
O2 Mn2 N3 84.56(6) . .
N7 Mn2 N3 97.82(8) . .
N1 Mn2 N3 160.74(8) 1_545 .
C1 N1 C2 105.0(2) . .
C1 N1 Mn2 124.54(16) . 1_565
C2 N1 Mn2 126.83(16) . 1_565
C1 N2 C3 106.9(2) . .
C1 N2 C4 125.2(2) . .
C3 N2 C4 127.8(2) . .
C12 N3 C13 105.1(2) . .
C12 N3 Mn2 124.35(15) . .
C13 N3 Mn2 125.70(16) . .
C12 N4 C14 106.96(19) . .
C12 N4 C11 126.2(2) . .
C14 N4 C11 126.8(2) . .
C17 N5 C16 104.94(17) . .
C17 N5 Mn1 124.65(14) . 3_767
C16 N5 Mn1 130.39(14) . 3_767
C17 N6 C15 106.83(17) . .
C17 N6 C18 127.10(19) . .
C15 N6 C18 125.50(18) . .
C26 N7 C27 104.7(2) . .
C26 N7 Mn2 132.51(16) . .
C27 N7 Mn2 122.70(16) . .
C26 N8 C28 106.2(2) . .
C26 N8 C25 125.7(2) . .
C28 N8 C25 128.0(2) . .
C29 O1 Mn1 145.03(12) . .
C29 O2 Mn2 129.71(12) . .
C43 O3 Mn2 119.90(14) . 4_665
C36 O5 Mn1 90.41(12) . 3_666
C36 O6 Mn1 89.86(12) . 3_666
C44 O7 Mn1 93.66(12) . 2_646
C44 O8 Mn1 86.94(11) . 2_646
N1 C1 N2 112.0(2) . .
N1 C1 H1 124.0 . .
N2 C1 H1 124.0 . .
C3 C2 N1 109.8(2) . .
C3 C2 H2 125.1 . .
N1 C2 H2 125.1 . .
C2 C3 N2 106.3(2) . .
C2 C3 H3 126.9 . .
N2 C3 H3 126.9 . .
N2 C4 C5 113.12(19) . .
N2 C4 H4A 109.0 . .
C5 C4 H4A 109.0 . .
N2 C4 H4B 109.0 . .
C5 C4 H4B 109.0 . .
H4A C4 H4B 107.8 . .
C10 C5 C6 119.0(2) . .
C10 C5 C4 121.5(2) . .
C6 C5 C4 119.5(2) . .
C7 C6 C5 120.5(2) . .
C7 C6 H6 119.7 . .
C5 C6 H6 119.7 . .
C8 C7 C6 120.5(2) . .
C8 C7 H7 119.8 . .
C6 C7 H7 119.8 . .
C7 C8 C9 119.3(2) . .
C7 C8 C11 119.6(2) . .
C9 C8 C11 121.1(2) . .
C10 C9 C8 120.1(2) . .
C10 C9 H9 119.9 . .
C8 C9 H9 119.9 . .
C9 C10 C5 120.6(2) . .
C9 C10 H10 119.7 . .
C5 C10 H10 119.7 . .
N4 C11 C8 110.76(18) . .
N4 C11 H11A 109.5 . .
C8 C11 H11A 109.5 . .
N4 C11 H11B 109.5 . .
C8 C11 H11B 109.5 . .
H11A C11 H11B 108.1 . .
N3 C12 N4 111.8(2) . .
N3 C12 H12 124.1 . .
N4 C12 H12 124.1 . .
C14 C13 N3 109.7(2) . .
C14 C13 H13 125.1 . .
N3 C13 H13 125.1 . .
C13 C14 N4 106.4(2) . .
C13 C14 H14 126.8 . .
N4 C14 H14 126.8 . .
C16 C15 N6 106.36(18) . .
C16 C15 H15 126.8 . .
N6 C15 H15 126.8 . .
C15 C16 N5 110.05(19) . .
C15 C16 H16 125.0 . .
N5 C16 H16 125.0 . .
N5 C17 N6 111.82(18) . .
N5 C17 H17 124.1 . .
N6 C17 H17 124.1 . .
N6 C18 C19 113.76(19) . .
N6 C18 H18A 108.8 . .
C19 C18 H18A 108.8 . .
N6 C18 H18B 108.8 . .
C19 C18 H18B 108.8 . .
H18A C18 H18B 107.7 . .
C24 C19 C20 118.3(2) . .
C24 C19 C18 120.6(2) . .
C20 C19 C18 121.0(2) . .
C19 C20 C21 120.7(2) . .
C19 C20 H20 119.6 . .
C21 C20 H20 119.6 . .
C22 C21 C20 120.5(2) . .
C22 C21 H21 119.7 . .
C20 C21 H21 119.7 . .
C23 C22 C21 118.8(2) . .
C23 C22 C25 120.4(3) . .
C21 C22 C25 120.8(3) . .
C22 C23 C24 120.6(2) . .
C22 C23 H23 119.7 . .
C24 C23 H23 119.7 . .
C19 C24 C23 121.1(2) . .
C19 C24 H24 119.5 . .
C23 C24 H24 119.5 . .
N8 C25 C22 111.4(2) . .
N8 C25 H25A 109.3 . .
C22 C25 H25A 109.3 . .
N8 C25 H25B 109.3 . .
C22 C25 H25B 109.3 . .
H25A C25 H25B 108.0 . .
N7 C26 N8 112.6(2) . .
N7 C26 H26 123.7 . .
N8 C26 H26 123.7 . .
C28 C27 N7 110.1(2) . .
C28 C27 H27 125.0 . .
N7 C27 H27 125.0 . .
C27 C28 N8 106.3(2) . .
C27 C28 H28 126.9 . .
N8 C28 H28 126.9 . .
O1 C29 O2 124.47(17) . .
O1 C29 C30 118.82(16) . .
O2 C29 C30 116.61(17) . .
C35 C30 C31 119.93(17) . .
C35 C30 C29 115.36(16) . .
C31 C30 C29 124.54(17) . .
C32 C31 C30 116.78(17) . .
C32 C31 C37 118.99(16) . .
C30 C31 C37 124.23(16) . .
C33 C32 C31 123.16(17) . .
C33 C32 H32 118.4 . .
C31 C32 H32 118.4 . .
C32 C33 C34 118.84(17) . .
C32 C33 C36 120.05(17) . .
C34 C33 C36 121.09(18) . .
C35 C34 C33 119.40(18) . .
C35 C34 H34 120.3 . .
C33 C34 H34 120.3 . .
C34 C35 C30 121.74(18) . .
C34 C35 H35 119.1 . .
C30 C35 H35 119.1 . .
O5 C36 O6 121.21(18) . .
O5 C36 C33 119.80(18) . .
O6 C36 C33 118.98(17) . .
O5 C36 Mn1 60.38(10) . 3_666
O6 C36 Mn1 60.83(10) . 3_666
C33 C36 Mn1 178.84(14) . 3_666
C42 C37 C38 117.43(17) . .
C42 C37 C31 119.56(16) . .
C38 C37 C31 122.96(17) . .
C39 C38 C37 120.96(17) . .
C39 C38 H38 119.5 . .
C37 C38 H38 119.5 . .
C40 C39 C38 119.99(17) . .
C40 C39 C44 119.63(17) . .
C38 C39 C44 120.38(17) . .
C39 C40 C41 120.07(18) . .
C39 C40 H40 120.0 . .
C41 C40 H40 120.0 . .
C42 C41 C40 119.36(17) . .
C42 C41 C43 120.00(18) . .
C40 C41 C43 120.63(18) . .
C41 C42 C37 122.11(18) . .
C41 C42 H42 118.9 . .
C37 C42 H42 118.9 . .
O4 C43 O3 123.7(2) . .
O4 C43 C41 119.4(2) . .
O3 C43 C41 116.84(19) . .
O8 C44 O7 121.63(18) . .
O8 C44 C39 119.20(17) . .
O7 C44 C39 119.16(17) . .
O8 C44 Mn1 64.29(10) . 2_646
O7 C44 Mn1 57.39(10) . 2_646
C39 C44 Mn1 176.20(14) . 2_646

loop_
_geom_bond_atom_site_label_1
_geom_bond_atom_site_label_2
_geom_bond_distance
_geom_bond_site_symmetry_2
Mn1 O1 2.1404(14) .
Mn1 N5 2.1717(17) 3_767
Mn1 O7 2.2022(14) 2_656
Mn1 O5 2.2419(15) 3_666
Mn1 O6 2.2518(14) 3_666
Mn1 O8 2.3541(14) 2_656
Mn1 C36 2.579(2) 3_666
Mn1 C44 2.6089(19) 2_656
Mn2 O3 2.1064(15) 4_566
Mn2 O2 2.1368(13) .
Mn2 N7 2.1556(19) .
Mn2 N1 2.2345(19) 1_545
Mn2 N3 2.2455(19) .
N1 C1 1.321(3) .
N1 C2 1.377(3) .
N1 Mn2 2.2345(19) 1_565
N2 C1 1.342(3) .
N2 C3 1.369(3) .
N2 C4 1.472(3) .
N3 C12 1.315(3) .
N3 C13 1.373(3) .
N4 C12 1.341(3) .
N4 C14 1.361(3) .
N4 C11 1.467(3) .
N5 C17 1.321(3) .
N5 C16 1.377(3) .
N5 Mn1 2.1717(17) 3_767
N6 C17 1.340(3) .
N6 C15 1.373(3) .
N6 C18 1.474(3) .
N7 C26 1.307(3) .
N7 C27 1.365(3) .
N8 C26 1.331(3) .
N8 C28 1.369(3) .
N8 C25 1.470(3) .
O1 C29 1.253(2) .
O2 C29 1.258(2) .
O3 C43 1.256(3) .
O3 Mn2 2.1064(15) 4_665
O4 C43 1.237(3) .
O5 C36 1.259(2) .
O5 Mn1 2.2419(15) 3_666
O6 C36 1.263(2) .
O6 Mn1 2.2518(14) 3_666
O7 C44 1.265(2) .
O7 Mn1 2.2022(14) 2_646
O8 C44 1.257(2) .
O8 Mn1 2.3541(14) 2_646
C1 H1 0.9300 .
C2 C3 1.357(4) .
C2 H2 0.9300 .
C3 H3 0.9300 .
C4 C5 1.508(3) .
C4 H4A 0.9700 .
C4 H4B 0.9700 .
C5 C10 1.381(3) .
C5 C6 1.380(3) .
C6 C7 1.381(3) .
C6 H6 0.9300 .
C7 C8 1.374(3) .
C7 H7 0.9300 .
C8 C9 1.386(3) .
C8 C11 1.508(3) .
C9 C10 1.379(3) .
C9 H9 0.9300 .
C10 H10 0.9300 .
C11 H11A 0.9700 .
C11 H11B 0.9700 .
C12 H12 0.9300 .
C13 C14 1.351(4) .
C13 H13 0.9300 .
C14 H14 0.9300 .
C15 C16 1.345(3) .
C15 H15 0.9300 .
C16 H16 0.9300 .
C17 H17 0.9300 .
C18 C19 1.504(3) .
C18 H18A 0.9700 .
C18 H18B 0.9700 .
C19 C24 1.372(3) .
C19 C20 1.379(3) .
C20 C21 1.381(3) .
C20 H20 0.9300 .
C21 C22 1.376(4) .
C21 H21 0.9300 .
C22 C23 1.371(4) .
C22 C25 1.505(3) .
C23 C24 1.379(4) .
C23 H23 0.9300 .
C24 H24 0.9300 .
C25 H25A 0.9700 .
C25 H25B 0.9700 .
C26 H26 0.9300 .
C27 C28 1.342(3) .
C27 H27 0.9300 .
C28 H28 0.9300 .
C29 C30 1.515(3) .
C30 C35 1.394(3) .
C30 C31 1.408(3) .
C31 C32 1.406(3) .
C31 C37 1.491(3) .
C32 C33 1.382(3) .
C32 H32 0.9300 .
C33 C34 1.393(3) .
C33 C36 1.503(3) .
C34 C35 1.380(3) .
C34 H34 0.9300 .
C35 H35 0.9300 .
C36 Mn1 2.579(2) 3_666
C37 C42 1.396(3) .
C37 C38 1.402(3) .
C38 C39 1.397(3) .
C38 H38 0.9300 .
C39 C40 1.385(3) .
C39 C44 1.509(3) .
C40 C41 1.390(3) .
C40 H40 0.9300 .
C41 C42 1.386(3) .
C41 C43 1.508(3) .
C42 H42 0.9300 .
C44 Mn1 2.6089(19) 2_646

loop_
_geom_torsion_atom_site_label_1
_geom_torsion_atom_site_label_2
_geom_torsion_atom_site_label_3
_geom_torsion_atom_site_label_4
_geom_torsion
_geom_torsion_site_symmetry_1
_geom_torsion_site_symmetry_4
O3 Mn2 N3 C12 148.62(19) 4_566 .
O2 Mn2 N3 C12 -53.51(19) . .
N7 Mn2 N3 C12 57.2(2) . .
N1 Mn2 N3 C12 -125.3(2) 1_545 .
O3 Mn2 N3 C13 -59.8(2) 4_566 .
O2 Mn2 N3 C13 98.1(2) . .
N7 Mn2 N3 C13 -151.2(2) . .
N1 Mn2 N3 C13 26.3(3) 1_545 .
O3 Mn2 N7 C26 136.0(3) 4_566 .
O2 Mn2 N7 C26 -50.0(3) . .
N1 Mn2 N7 C26 43.7(3) 1_545 .
N3 Mn2 N7 C26 -137.2(3) . .
O3 Mn2 N7 C27 -41.2(2) 4_566 .
O2 Mn2 N7 C27 132.83(19) . .
N1 Mn2 N7 C27 -133.5(2) 1_545 .
N3 Mn2 N7 C27 45.7(2) . .
N5 Mn1 O1 C29 -142.2(2) 3_767 .
O7 Mn1 O1 C29 118.8(2) 2_656 .
O5 Mn1 O1 C29 -35.4(2) 3_666 .
O6 Mn1 O1 C29 23.3(2) 3_666 .
O8 Mn1 O1 C29 145.5(2) 2_656 .
C36 Mn1 O1 C29 -5.2(2) 3_666 .
C44 Mn1 O1 C29 127.1(2) 2_656 .
O3 Mn2 O2 C29 131.20(18) 4_566 .
N7 Mn2 O2 C29 -33.78(19) . .
N1 Mn2 O2 C29 -135.75(18) 1_545 .
N3 Mn2 O2 C29 62.51(17) . .
C2 N1 C1 N2 0.5(3) . .
Mn2 N1 C1 N2 -159.20(15) 1_565 .
C3 N2 C1 N1 -0.1(3) . .
C4 N2 C1 N1 178.0(2) . .
C1 N1 C2 C3 -0.7(3) . .
Mn2 N1 C2 C3 158.36(18) 1_565 .
N1 C2 C3 N2 0.7(3) . .
C1 N2 C3 C2 -0.3(3) . .
C4 N2 C3 C2 -178.4(2) . .
C1 N2 C4 C5 111.0(3) . .
C3 N2 C4 C5 -71.3(3) . .
N2 C4 C5 C10 -99.0(3) . .
N2 C4 C5 C6 81.8(3) . .
C10 C5 C6 C7 0.5(4) . .
C4 C5 C6 C7 179.7(2) . .
C5 C6 C7 C8 -0.2(4) . .
C6 C7 C8 C9 -0.2(4) . .
C6 C7 C8 C11 -178.9(2) . .
C7 C8 C9 C10 0.3(3) . .
C11 C8 C9 C10 179.0(2) . .
C8 C9 C10 C5 0.0(4) . .
C6 C5 C10 C9 -0.4(4) . .
C4 C5 C10 C9 -179.6(2) . .
C12 N4 C11 C8 -87.8(3) . .
C14 N4 C11 C8 93.3(3) . .
C7 C8 C11 N4 85.4(3) . .
C9 C8 C11 N4 -93.3(3) . .
C13 N3 C12 N4 -1.3(3) . .
Mn2 N3 C12 N4 155.14(15) . .
C14 N4 C12 N3 1.1(3) . .
C11 N4 C12 N3 -178.02(19) . .
C12 N3 C13 C14 1.0(3) . .
Mn2 N3 C13 C14 -155.00(18) . .
N3 C13 C14 N4 -0.4(3) . .
C12 N4 C14 C13 -0.4(3) . .
C11 N4 C14 C13 178.7(2) . .
C17 N6 C15 C16 0.3(3) . .
C18 N6 C15 C16 172.2(2) . .
N6 C15 C16 N5 -0.3(3) . .
C17 N5 C16 C15 0.1(3) . .
Mn1 N5 C16 C15 178.34(15) 3_767 .
C16 N5 C17 N6 0.1(3) . .
Mn1 N5 C17 N6 -178.27(14) 3_767 .
C15 N6 C17 N5 -0.2(3) . .
C18 N6 C17 N5 -172.0(2) . .
C17 N6 C18 C19 -35.5(4) . .
C15 N6 C18 C19 154.3(2) . .
N6 C18 C19 C24 -106.6(3) . .
N6 C18 C19 C20 76.7(3) . .
C24 C19 C20 C21 0.4(4) . .
C18 C19 C20 C21 177.1(2) . .
C19 C20 C21 C22 -2.2(4) . .
C20 C21 C22 C23 2.5(4) . .
C20 C21 C22 C25 -175.5(2) . .
C21 C22 C23 C24 -1.2(4) . .
C25 C22 C23 C24 176.8(3) . .
C20 C19 C24 C23 0.9(4) . .
C18 C19 C24 C23 -175.7(2) . .
C22 C23 C24 C19 -0.6(4) . .
C26 N8 C25 C22 153.6(3) . .
C28 N8 C25 C22 -30.9(5) . .
C23 C22 C25 N8 -69.3(4) . .
C21 C22 C25 N8 108.6(3) . .
C27 N7 C26 N8 0.0(3) . .
Mn2 N7 C26 N8 -177.53(17) . .
C28 N8 C26 N7 0.4(3) . .
C25 N8 C26 N7 176.7(3) . .
C26 N7 C27 C28 -0.4(3) . .
Mn2 N7 C27 C28 177.45(18) . .
N7 C27 C28 N8 0.6(3) . .
C26 N8 C28 C27 -0.6(3) . .
C25 N8 C28 C27 -176.8(3) . .
Mn1 O1 C29 O2 -161.61(16) . .
Mn1 O1 C29 C30 14.4(3) . .
Mn2 O2 C29 O1 30.8(3) . .
Mn2 O2 C29 C30 -145.31(14) . .
O1 C29 C30 C35 -111.9(2) . .
O2 C29 C30 C35 64.4(2) . .
O1 C29 C30 C31 63.3(3) . .
O2 C29 C30 C31 -120.4(2) . .
C35 C30 C31 C32 2.0(3) . .
C29 C30 C31 C32 -172.97(17) . .
C35 C30 C31 C37 -177.28(17) . .
C29 C30 C31 C37 7.7(3) . .
C30 C31 C32 C33 1.6(3) . .
C37 C31 C32 C33 -179.04(17) . .
C31 C32 C33 C34 -3.3(3) . .
C31 C32 C33 C36 175.22(17) . .
C32 C33 C34 C35 1.3(3) . .
C36 C33 C34 C35 -177.22(18) . .
C33 C34 C35 C30 2.3(3) . .
C31 C30 C35 C34 -4.0(3) . .
C29 C30 C35 C34 171.40(18) . .
Mn1 O5 C36 O6 -0.35(19) 3_666 .
Mn1 O5 C36 C33 178.68(16) 3_666 .
Mn1 O6 C36 O5 0.35(19) 3_666 .
Mn1 O6 C36 C33 -178.69(15) 3_666 .
C32 C33 C36 O5 -177.07(18) . .
C34 C33 C36 O5 1.4(3) . .
C32 C33 C36 O6 2.0(3) . .
C34 C33 C36 O6 -179.53(18) . .
C32 C33 C36 Mn1 -78(8) . 3_666
C34 C33 C36 Mn1 100(8) . 3_666
C32 C31 C37 C42 26.3(3) . .
C30 C31 C37 C42 -154.37(18) . .
C32 C31 C37 C38 -150.97(18) . .
C30 C31 C37 C38 28.3(3) . .
C42 C37 C38 C39 0.5(3) . .
C31 C37 C38 C39 177.86(17) . .
C37 C38 C39 C40 -2.7(3) . .
C37 C38 C39 C44 177.08(17) . .
C38 C39 C40 C41 2.4(3) . .
C44 C39 C40 C41 -177.37(17) . .
C39 C40 C41 C42 0.0(3) . .
C39 C40 C41 C43 -178.89(18) . .
C40 C41 C42 C37 -2.3(3) . .
C43 C41 C42 C37 176.65(18) . .
C38 C37 C42 C41 2.0(3) . .
C31 C37 C42 C41 -175.45(18) . .
Mn2 O3 C43 O4 -14.9(3) 4_665 .
Mn2 O3 C43 C41 163.00(14) 4_665 .
C42 C41 C43 O4 -19.5(3) . .
C40 C41 C43 O4 159.4(2) . .
C42 C41 C43 O3 162.5(2) . .
C40 C41 C43 O3 -18.5(3) . .
Mn1 O8 C44 O7 -2.57(18) 2_646 .
Mn1 O8 C44 C39 178.32(15) 2_646 .
Mn1 O7 C44 O8 2.7(2) 2_646 .
Mn1 O7 C44 C39 -178.14(14) 2_646 .
C40 C39 C44 O8 170.50(18) . .
C38 C39 C44 O8 -9.3(3) . .
C40 C39 C44 O7 -8.6(3) . .
C38 C39 C44 O7 171.59(17) . .
C40 C39 C44 Mn1 -33(2) . 2_646
C38 C39 C44 Mn1 147(2) . 2_646
